data_4134386
loop_
_publ_author_name
'Truesdell, Blaise L.'
'Hamby, Taylor B.'
'Sevov, Christo S.'

_publ_section_title
;
 General C(sp<sup>2</sup>)-C(sp<sup>3</sup>) Cross-Electrophile Coupling
 Reactions Enabled by Overcharge Protection of Homogeneous
 Electrocatalysts.
;
_journal_name_full 'Journal of the American Chemical Society'
_journal_paper_doi 10.1021/jacs.0c01475
_journal_year 2020
_chemical_formula_moiety 'C26 H21 N5 Ni, C4 H8 O'
_chemical_formula_sum 'C30 H29 N5 Ni O'
_chemical_formula_weight 534.29
_space_group_crystal_system monoclinic
_space_group_IT_number 14
_space_group_name_Hall '-P 2ybc'
_space_group_name_H-M_alt 'P 1 21/c 1'
_atom_sites_solution_hydrogens geom
_atom_sites_solution_primary dual
_atom_sites_solution_secondary difmap
_audit_creation_date 2019-04-10
_audit_creation_method
;
Olex2 1.2-beta
(compiled 2018.05.29 svn.r3508 for OlexSys, GUI svn.r5506)
;
_cell_angle_alpha 90
_cell_angle_beta 107.105(2)
_cell_angle_gamma 90
_cell_formula_units_Z 4
_cell_length_a 15.8094(12)
_cell_length_b 9.1663(6)
_cell_length_c 18.1044(11)
_cell_measurement_reflns_used 5633
_cell_measurement_temperature 120.0
_cell_measurement_theta_max 25.341
_cell_measurement_theta_min 3.013
_cell_volume 2507.5(3)
_computing_cell_refinement 'SAINT V8.38A (Bruker, 2017)'
_computing_data_collection 'APEX3 v2017.3-0 (Bruker, 2017)'
_computing_data_reduction 'SAINT V8.38A (Bruker, 2017)'
_computing_molecular_graphics 'Olex2 (Dolomanov et al., 2009)'
_computing_publication_material 'Olex2 (Dolomanov et al., 2009)'
_computing_structure_refinement 'ShelXL (Sheldrick, 2015)'
_computing_structure_solution 'ShelXT (Sheldrick, 2015)'
_diffrn_ambient_temperature 120.0
_diffrn_detector 'Bruker Photon II area detector'
_diffrn_detector_area_resol_mean 10.5
_diffrn_detector_type 'CMOS area detector'
_diffrn_measured_fraction_theta_full 0.998
_diffrn_measured_fraction_theta_max 0.997
_diffrn_measurement_device 'Kappa Four-Circle Diffractometer'
_diffrn_measurement_device_type 'Bruker Kappa Photon II MoTRIUMPH'
_diffrn_measurement_method '\w and \f scans'
_diffrn_radiation_monochromator 'Curved-Graphite, Bruker TRIUMPH'
_diffrn_radiation_probe x-ray
_diffrn_radiation_type MoK\a
_diffrn_radiation_wavelength 0.71073
_diffrn_reflns_av_R_equivalents 0.0454
_diffrn_reflns_av_unetI/netI 0.0621
_diffrn_reflns_Laue_measured_fraction_full 0.998
_diffrn_reflns_Laue_measured_fraction_max 0.997
_diffrn_reflns_limit_h_max 18
_diffrn_reflns_limit_h_min -19
_diffrn_reflns_limit_k_max 11
_diffrn_reflns_limit_k_min -11
_diffrn_reflns_limit_l_max 21
_diffrn_reflns_limit_l_min -21
_diffrn_reflns_number 49752
_diffrn_reflns_point_group_measured_fraction_full 0.998
_diffrn_reflns_point_group_measured_fraction_max 0.997
_diffrn_reflns_theta_full 25.000
_diffrn_reflns_theta_max 25.338
_diffrn_reflns_theta_min 3.230
_diffrn_source 'sealed tube'
_diffrn_source_type fine-focus
_diffrn_standards_number 0
_exptl_absorpt_coefficient_mu 0.808
_exptl_absorpt_correction_T_max 0.091641
_exptl_absorpt_correction_T_min 0.067885
_exptl_absorpt_correction_type multi-scan
_exptl_absorpt_process_details
;
 TWINABS-2012/1 (Bruker,2012) was used for absorption correction.

Final HKLF 4 output contains 49752 reflections, Rint = 0.0872
 (23051 with I > 3sig(I), Rint = 0.0564)
;
_exptl_crystal_colour Orange
_exptl_crystal_colour_primary orange
_exptl_crystal_density_diffrn 1.415
_exptl_crystal_description Block
_exptl_crystal_F_000 1120
_exptl_crystal_size_max 0.086
_exptl_crystal_size_mid 0.053
_exptl_crystal_size_min 0.047
_refine_diff_density_max 0.622
_refine_diff_density_min -0.475
_refine_diff_density_rms 0.072
_refine_ls_extinction_method none
_refine_ls_goodness_of_fit_ref 1.057
_refine_ls_hydrogen_treatment constr
_refine_ls_matrix_type full
_refine_ls_number_parameters 355
_refine_ls_number_reflns 4555
_refine_ls_number_restraints 17
_refine_ls_restrained_S_all 1.059
_refine_ls_R_factor_all 0.0798
_refine_ls_R_factor_gt 0.0488
_refine_ls_shift/su_max 0.001
_refine_ls_shift/su_mean 0.000
_refine_ls_structure_factor_coef Fsqd
_refine_ls_weighting_details 'w=1/[\s^2^(Fo^2^)+(0.0467P)^2^+1.6776P] where P=(Fo^2^+2Fc^2^)/3'
_refine_ls_weighting_scheme calc
_refine_ls_wR_factor_gt 0.0992
_refine_ls_wR_factor_ref 0.1105
_reflns_Friedel_coverage 0.000
_reflns_number_gt 3282
_reflns_number_total 4555
_reflns_threshold_expression 'I > 2\s(I)'
_cod_data_source_file ja0c01475_si_002.cif
_cod_data_source_block Sevov_TH_NiPh
_cod_depositor_comments
;
The following automatic conversions were performed:

data item '_diffrn_radiation_probe' value 'X-ray' was changed to
'x-ray' in accordance with the
/home/data/users/saulius/crontab/automatic-downloads/rss-feeds/ACS/lib/dictionaries/cif_core.dic
dictionary named 'cif_core.dic' version 2.4.2 last updated on
2011-04-26.

data item '_exptl_crystal_colour_primary' value 'Orange' was changed
to 'orange' in accordance with the
/home/data/users/saulius/crontab/automatic-downloads/rss-feeds/ACS/lib/dictionaries/cif_core.dic
dictionary named 'cif_core.dic' version 2.4.2 last updated on
2011-04-26.

Automatic conversion script
Id: cif_fix_values 7556 2019-12-06 15:28:31Z antanas 
;
_cod_database_code 4134386
_shelx_shelxl_version_number 2018/3
_shelx_space_group_comment
;
The symmetry employed for this shelxl refinement is uniquely defined
by the following loop, which should always be used as a source of
symmetry information in preference to the above space-group names.
They are only intended as comments.
;
_shelx_estimated_absorpt_t_max 0.963
_shelx_estimated_absorpt_t_min 0.934
_olex2_refinement_description
;
1. Fixed Uiso
 At 1.2 times of:
  All C(H) groups, All C(H,H) groups, All C(H,H,H,H) groups
 At 1.5 times of:
  All C(H,H,H) groups
2. Restrained distances
 O1SB-C4SB = O1SB-C1S
 1.45 with sigma of 0.02
3. Rigid body (RIGU) restrains
 C1S, C3S, O1SB, C4SB
 with sigma for 1-2 distances of 0.002 and sigma for 1-3 distances of 0.002
4. Others
 Sof(H1SC)=Sof(H1SD)=Sof(H3SC)=Sof(H3SD)=Sof(O1SB)=Sof(C4SB)=Sof(H4SC)=
 Sof(H4SD)=1-FVAR(1)
 Sof(H1SA)=Sof(H1SB)=Sof(H3SA)=Sof(H3SB)=Sof(O1S)=Sof(C4S)=Sof(H4SA)=Sof(H4SB)=
 FVAR(1)
5.a Secondary CH2 refined with riding coordinates:
 C1S(H1SA,H1SB), C1S(H1SC,H1SD), C2S(H2SA,H2SB), C3S(H3SA,H3SB), C3S(H3SC,
 H3SD), C4S(H4SA,H4SB), C4SB(H4SC,H4SD)
5.b Aromatic/amide H refined with riding coordinates:
 C2(H2), C3(H3), C4(H4), C5(H5), C6(H6), C7(H7), C8(H8), C10(H10), C17(H17),
 C18(H18), C19(H19), C20(H20), C22(H22), C24(H24), C25(H25)
5.c Idealised Me refined as rotating group:
 C12(H12A,H12B,H12C), C26(H26A,H26B,H26C)
;
_olex2_submission_special_instructions 'No special instructions were received'

loop_
_space_group_symop_operation_xyz
'x, y, z'
'-x, y+1/2, -z+1/2'
'-x, -y, -z'
'x, -y-1/2, z-1/2'

loop_
_atom_site_label
_atom_site_type_symbol
_atom_site_fract_x
_atom_site_fract_y
_atom_site_fract_z
_atom_site_U_iso_or_equiv
_atom_site_adp_type
_atom_site_occupancy
_atom_site_site_symmetry_order
_atom_site_calc_flag
_atom_site_refinement_flags_posn
_atom_site_refinement_flags_adp
_atom_site_refinement_flags_occupancy
_atom_site_disorder_assembly
_atom_site_disorder_group
Ni1 Ni 0.69053(3) 0.80879(4) 0.54794(2) 0.02138(14) Uani 1 1 d . . . . .
N1 N 0.57059(18) 0.7432(3) 0.49636(14) 0.0217(6) Uani 1 1 d . . . . .
N2 N 0.49417(17) 0.8905(3) 0.56932(14) 0.0217(6) Uani 1 1 d . . . . .
N3 N 0.65205(17) 0.9125(3) 0.62225(14) 0.0216(6) Uani 1 1 d . . . . .
N4 N 0.79018(18) 1.0144(3) 0.69809(15) 0.0259(7) Uani 1 1 d . . . . .
N5 N 0.81159(17) 0.8244(3) 0.61151(14) 0.0238(6) Uani 1 1 d . . . . .
C1 C 0.7285(2) 0.7822(4) 0.45781(18) 0.0249(8) Uani 1 1 d . . . . .
C2 C 0.7267(2) 0.9126(4) 0.41769(19) 0.0262(8) Uani 1 1 d . . . . .
H2 H 0.709588 0.999527 0.438074 0.031 Uiso 1 1 calc R . . . .
C3 C 0.7489(2) 0.9202(4) 0.34911(19) 0.0316(8) Uani 1 1 d . . . . .
H3 H 0.746020 1.010900 0.323065 0.038 Uiso 1 1 calc R . . . .
C4 C 0.7752(2) 0.7952(4) 0.31860(19) 0.0325(9) Uani 1 1 d . . . . .
H4 H 0.789712 0.799379 0.271323 0.039 Uiso 1 1 calc R . . . .
C5 C 0.7800(2) 0.6651(4) 0.35769(19) 0.0328(9) Uani 1 1 d . . . . .
H5 H 0.799112 0.579242 0.337919 0.039 Uiso 1 1 calc R . . . .
C6 C 0.7569(2) 0.6592(4) 0.42589(18) 0.0273(8) Uani 1 1 d . . . . .
H6 H 0.760484 0.568299 0.451872 0.033 Uiso 1 1 calc R . . . .
C7 C 0.5574(2) 0.6360(4) 0.44192(18) 0.0250(8) Uani 1 1 d . . . . .
H7 H 0.608003 0.600298 0.429501 0.030 Uiso 1 1 calc R . . . .
C8 C 0.4770(2) 0.5755(4) 0.40359(18) 0.0265(8) Uani 1 1 d . . . . .
H8 H 0.473605 0.500373 0.366692 0.032 Uiso 1 1 calc R . . . .
C9 C 0.4007(2) 0.6246(4) 0.41889(18) 0.0250(8) Uani 1 1 d . . . . .
C10 C 0.4128(2) 0.7314(4) 0.47395(18) 0.0241(8) Uani 1 1 d . . . . .
H10 H 0.362343 0.768466 0.486031 0.029 Uiso 1 1 calc R . . . .
C11 C 0.4959(2) 0.7884(3) 0.51323(17) 0.0205(7) Uani 1 1 d . . . . .
C12 C 0.3111(2) 0.5634(4) 0.37748(19) 0.0307(8) Uani 1 1 d . . . . .
H12A H 0.297702 0.582560 0.321961 0.046 Uiso 1 1 calc GR . . . .
H12B H 0.266253 0.609893 0.397150 0.046 Uiso 1 1 calc GR . . . .
H12C H 0.311024 0.457956 0.386293 0.046 Uiso 1 1 calc GR . . . .
C13 C 0.5651(2) 0.9429(3) 0.61753(17) 0.0219(7) Uani 1 1 d . . . . .
C14 C 0.5624(2) 1.0494(3) 0.67746(17) 0.0212(7) Uani 1 1 d . . . . .
C15 C 0.6495(2) 1.0855(3) 0.71531(18) 0.0227(7) Uani 1 1 d . . . . .
C16 C 0.7051(2) 1.0006(3) 0.67802(18) 0.0223(7) Uani 1 1 d . . . . .
C17 C 0.4933(2) 1.1085(4) 0.69941(18) 0.0259(8) Uani 1 1 d . . . . .
H17 H 0.433583 1.084445 0.673107 0.031 Uiso 1 1 calc R . . . .
C18 C 0.5143(2) 1.2043(4) 0.76125(19) 0.0281(8) Uani 1 1 d . . . . .
H18 H 0.467819 1.246812 0.777342 0.034 Uiso 1 1 calc R . . . .
C19 C 0.6012(2) 1.2400(4) 0.80043(19) 0.0280(8) Uani 1 1 d . . . . .
H19 H 0.613324 1.305054 0.843122 0.034 Uiso 1 1 calc R . . . .
C20 C 0.6711(2) 1.1809(4) 0.77751(18) 0.0265(8) Uani 1 1 d . . . . .
H20 H 0.730928 1.205105 0.803474 0.032 Uiso 1 1 calc R . . . .
C21 C 0.8432(2) 0.9228(4) 0.66988(18) 0.0251(8) Uani 1 1 d . . . . .
C22 C 0.9339(2) 0.9325(4) 0.70887(19) 0.0285(8) Uani 1 1 d . . . . .
H22 H 0.953491 1.005546 0.747329 0.034 Uiso 1 1 calc R . . . .
C23 C 0.9953(2) 0.8414(4) 0.69389(19) 0.0296(8) Uani 1 1 d . . . . .
C24 C 0.9617(2) 0.7349(4) 0.6379(2) 0.0304(8) Uani 1 1 d . . . . .
H24 H 1.000720 0.665490 0.626453 0.037 Uiso 1 1 calc R . . . .
C25 C 0.8735(2) 0.7293(4) 0.5993(2) 0.0286(8) Uani 1 1 d . . . . .
H25 H 0.853508 0.654927 0.561670 0.034 Uiso 1 1 calc R . . . .
C26 C 1.0923(2) 0.8553(4) 0.7351(2) 0.0397(10) Uani 1 1 d . . . . .
H26A H 1.121388 0.907562 0.702035 0.059 Uiso 1 1 calc GR . . . .
H26B H 1.118375 0.757890 0.746701 0.059 Uiso 1 1 calc GR . . . .
H26C H 1.100460 0.909500 0.783306 0.059 Uiso 1 1 calc GR . . . .
C1S C 0.9885(3) 0.3458(5) 0.5695(3) 0.0642(14) Uani 1 1 d D U . . .
H1SA H 1.018054 0.381895 0.622335 0.077 Uiso 0.737(18) 1 calc R . P A 1
H1SB H 1.015689 0.394369 0.533226 0.077 Uiso 0.737(18) 1 calc R . P A 1
H1SC H 1.040662 0.396619 0.562106 0.077 Uiso 0.263(18) 1 calc R . P A 2
H1SD H 0.980899 0.375789 0.619700 0.077 Uiso 0.263(18) 1 calc R . P A 2
C2S C 0.9984(3) 0.1879(5) 0.5661(3) 0.0641(13) Uani 1 1 d . . . . .
H2SA H 1.007585 0.143314 0.617714 0.077 Uiso 1 1 calc R . . . .
H2SB H 1.048924 0.162241 0.546819 0.077 Uiso 1 1 calc R . . . .
C3S C 0.9132(3) 0.1391(6) 0.5113(4) 0.0789(16) Uani 1 1 d . U . . .
H3SA H 0.915517 0.141982 0.457223 0.095 Uiso 0.737(18) 1 calc R . P A 1
H3SB H 0.897897 0.038991 0.523462 0.095 Uiso 0.737(18) 1 calc R . P A 1
H3SC H 0.925957 0.075489 0.471624 0.095 Uiso 0.263(18) 1 calc R . P A 2
H3SD H 0.880621 0.080078 0.539756 0.095 Uiso 0.263(18) 1 calc R . P A 2
O1S O 0.8974(4) 0.3766(7) 0.5489(5) 0.062(2) Uani 0.737(18) 1 d . . P A 1
C4S C 0.8503(4) 0.2456(8) 0.5240(7) 0.062(3) Uani 0.737(18) 1 d . . P A 1
H4SA H 0.802221 0.262443 0.475469 0.074 Uiso 0.737(18) 1 calc R . P A 1
H4SB H 0.823804 0.209692 0.563723 0.074 Uiso 0.737(18) 1 calc R . P A 1
O1SB O 0.9074(12) 0.379(2) 0.5048(17) 0.086(7) Uani 0.263(18) 1 d D U P A 2
C4SB C 0.8574(14) 0.258(2) 0.4731(19) 0.070(6) Uani 0.263(18) 1 d D U P A 2
H4SC H 0.846575 0.254148 0.416431 0.084 Uiso 0.263(18) 1 calc R . P A 2
H4SD H 0.800028 0.257543 0.484695 0.084 Uiso 0.263(18) 1 calc R . P A 2

loop_
_atom_site_aniso_label
_atom_site_aniso_U_11
_atom_site_aniso_U_22
_atom_site_aniso_U_33
_atom_site_aniso_U_23
_atom_site_aniso_U_13
_atom_site_aniso_U_12
Ni1 0.0232(2) 0.0227(3) 0.0173(2) -0.00098(19) 0.00455(15) -0.00045(19)
N1 0.0289(16) 0.0207(15) 0.0161(14) -0.0010(11) 0.0078(11) 0.0018(12)
N2 0.0257(16) 0.0209(15) 0.0180(14) -0.0005(11) 0.0059(11) -0.0004(12)
N3 0.0209(15) 0.0226(16) 0.0190(14) 0.0004(12) 0.0022(11) -0.0020(12)
N4 0.0261(17) 0.0299(17) 0.0208(15) -0.0021(12) 0.0056(12) 0.0000(13)
N5 0.0245(15) 0.0284(16) 0.0182(14) -0.0014(12) 0.0060(11) -0.0009(13)
C1 0.0212(18) 0.027(2) 0.0231(17) -0.0021(15) 0.0013(13) -0.0017(14)
C2 0.026(2) 0.021(2) 0.0304(19) -0.0025(15) 0.0063(15) -0.0006(14)
C3 0.033(2) 0.035(2) 0.0267(19) 0.0081(16) 0.0103(15) 0.0022(17)
C4 0.032(2) 0.046(3) 0.0214(18) -0.0025(17) 0.0122(15) -0.0027(18)
C5 0.037(2) 0.033(2) 0.0292(19) -0.0099(16) 0.0105(15) 0.0002(16)
C6 0.033(2) 0.025(2) 0.0239(18) -0.0017(15) 0.0086(14) -0.0030(15)
C7 0.031(2) 0.0218(19) 0.0236(18) 0.0006(14) 0.0096(14) -0.0033(15)
C8 0.035(2) 0.0221(19) 0.0213(17) -0.0026(14) 0.0071(14) -0.0042(15)
C9 0.030(2) 0.0233(19) 0.0186(17) 0.0029(14) 0.0019(14) -0.0035(15)
C10 0.0257(19) 0.0229(19) 0.0227(18) 0.0027(14) 0.0054(14) -0.0005(14)
C11 0.0299(19) 0.0128(18) 0.0180(16) 0.0034(13) 0.0060(13) -0.0025(13)
C12 0.030(2) 0.030(2) 0.0264(19) -0.0015(15) -0.0002(15) -0.0038(16)
C13 0.0291(19) 0.0191(18) 0.0171(17) 0.0039(13) 0.0063(13) 0.0006(14)
C14 0.0295(19) 0.0159(17) 0.0185(17) 0.0011(13) 0.0073(13) -0.0006(14)
C15 0.0289(19) 0.0193(19) 0.0212(17) -0.0010(14) 0.0095(14) -0.0018(14)
C16 0.026(2) 0.0206(19) 0.0194(17) 0.0032(13) 0.0053(13) -0.0023(14)
C17 0.029(2) 0.0233(19) 0.0249(18) 0.0012(15) 0.0078(14) -0.0022(15)
C18 0.031(2) 0.024(2) 0.0322(19) -0.0011(16) 0.0125(15) 0.0025(15)
C19 0.044(2) 0.0203(19) 0.0214(18) -0.0037(14) 0.0120(15) -0.0020(16)
C20 0.0268(19) 0.0271(19) 0.0242(17) -0.0043(16) 0.0054(14) -0.0041(16)
C21 0.0274(19) 0.027(2) 0.0210(17) 0.0009(15) 0.0080(14) -0.0005(15)
C22 0.029(2) 0.030(2) 0.0239(18) -0.0025(15) 0.0039(14) -0.0017(16)
C23 0.0253(19) 0.036(2) 0.0258(18) 0.0051(16) 0.0049(14) -0.0016(16)
C24 0.027(2) 0.029(2) 0.033(2) 0.0016(16) 0.0050(15) 0.0056(15)
C25 0.031(2) 0.025(2) 0.0287(19) -0.0012(15) 0.0073(15) 0.0030(15)
C26 0.028(2) 0.046(2) 0.042(2) -0.0027(18) 0.0041(16) 0.0032(17)
C1S 0.071(4) 0.048(3) 0.067(3) -0.012(2) 0.011(3) 0.003(2)
C2S 0.054(3) 0.043(3) 0.087(4) 0.003(3) 0.008(3) -0.004(2)
C3S 0.061(4) 0.057(3) 0.107(4) -0.013(3) 0.006(3) -0.009(3)
O1S 0.059(3) 0.040(3) 0.083(5) -0.012(3) 0.014(3) 0.014(2)
C4S 0.048(4) 0.061(5) 0.078(7) -0.023(4) 0.021(4) -0.006(3)
O1SB 0.053(8) 0.061(6) 0.131(13) 0.033(9) 0.007(8) 0.008(6)
C4SB 0.048(9) 0.091(8) 0.070(14) 0.011(8) 0.015(8) -0.002(5)

loop_
_atom_type_symbol
_atom_type_description
_atom_type_scat_dispersion_real
_atom_type_scat_dispersion_imag
_atom_type_scat_source
C C 0.0033 0.0016 'International Tables Vol C Tables 4.2.6.8 and 6.1.1.4'
H H 0.0000 0.0000 'International Tables Vol C Tables 4.2.6.8 and 6.1.1.4'
N N 0.0061 0.0033 'International Tables Vol C Tables 4.2.6.8 and 6.1.1.4'
Ni Ni 0.3393 1.1124 'International Tables Vol C Tables 4.2.6.8 and 6.1.1.4'
O O 0.0106 0.0060 'International Tables Vol C Tables 4.2.6.8 and 6.1.1.4'

loop_
_geom_angle_atom_site_label_1
_geom_angle_atom_site_label_2
_geom_angle_atom_site_label_3
_geom_angle
_geom_angle_site_symmetry_1
_geom_angle_site_symmetry_3
_geom_angle_publ_flag
N3 Ni1 N1 91.41(11) . . ?
N3 Ni1 N5 90.50(11) . . ?
N3 Ni1 C1 156.88(13) . . ?
N5 Ni1 N1 165.03(11) . . ?
C1 Ni1 N1 93.31(12) . . ?
C1 Ni1 N5 90.73(12) . . ?
C7 N1 Ni1 119.3(2) . . ?
C7 N1 C11 114.9(3) . . ?
C11 N1 Ni1 125.6(2) . . ?
C13 N2 C11 123.0(3) . . ?
C13 N3 Ni1 125.5(2) . . ?
C16 N3 Ni1 124.5(2) . . ?
C16 N3 C13 108.0(3) . . ?
C16 N4 C21 122.0(3) . . ?
C21 N5 Ni1 125.7(2) . . ?
C21 N5 C25 115.2(3) . . ?
C25 N5 Ni1 119.0(2) . . ?
C2 C1 Ni1 111.8(2) . . ?
C2 C1 C6 115.8(3) . . ?
C6 C1 Ni1 132.3(3) . . ?
C3 C2 C1 122.5(3) . . ?
C2 C3 C4 119.9(3) . . ?
C5 C4 C3 119.2(3) . . ?
C4 C5 C6 120.1(3) . . ?
C5 C6 C1 122.4(3) . . ?
N1 C7 C8 125.3(3) . . ?
C7 C8 C9 119.9(3) . . ?
C8 C9 C12 121.7(3) . . ?
C10 C9 C8 115.6(3) . . ?
C10 C9 C12 122.7(3) . . ?
C9 C10 C11 123.2(3) . . ?
N1 C11 N2 124.9(3) . . ?
N1 C11 C10 121.1(3) . . ?
N2 C11 C10 114.0(3) . . ?
N2 C13 N3 128.0(3) . . ?
N2 C13 C14 122.5(3) . . ?
N3 C13 C14 109.4(3) . . ?
C15 C14 C13 106.5(3) . . ?
C17 C14 C13 132.1(3) . . ?
C17 C14 C15 121.4(3) . . ?
C14 C15 C16 106.6(3) . . ?
C14 C15 C20 121.6(3) . . ?
C20 C15 C16 131.8(3) . . ?
N3 C16 C15 109.3(3) . . ?
N4 C16 N3 128.7(3) . . ?
N4 C16 C15 122.0(3) . . ?
C14 C17 C18 117.4(3) . . ?
C17 C18 C19 121.9(3) . . ?
C18 C19 C20 120.5(3) . . ?
C15 C20 C19 117.2(3) . . ?
N4 C21 C22 114.6(3) . . ?
N5 C21 N4 124.1(3) . . ?
N5 C21 C22 121.2(3) . . ?
C23 C22 C21 122.8(3) . . ?
C22 C23 C24 115.6(3) . . ?
C22 C23 C26 122.1(3) . . ?
C24 C23 C26 122.3(3) . . ?
C25 C24 C23 120.7(3) . . ?
C24 C25 N5 124.2(3) . . ?
C2S C1S O1SB 104.3(9) . . ?
O1S C1S C2S 107.6(5) . . ?
C1S C2S C3S 103.8(4) . . ?
C4S C3S C2S 102.6(5) . . ?
C4SB C3S C2S 113.4(9) . . ?
C1S O1S C4S 108.4(5) . . ?
O1S C4S C3S 107.4(5) . . ?
C4SB O1SB C1S 114.7(14) . . ?
O1SB C4SB C3S 102.3(15) . . ?

loop_
_geom_bond_atom_site_label_1
_geom_bond_atom_site_label_2
_geom_bond_distance
_geom_bond_site_symmetry_2
_geom_bond_publ_flag
Ni1 N1 1.946(3) . ?
Ni1 N3 1.888(3) . ?
Ni1 N5 1.927(3) . ?
Ni1 C1 1.913(3) . ?
N1 C7 1.364(4) . ?
N1 C11 1.368(4) . ?
N2 C11 1.387(4) . ?
N2 C13 1.294(4) . ?
N3 C13 1.381(4) . ?
N3 C16 1.370(4) . ?
N4 C16 1.293(4) . ?
N4 C21 1.386(4) . ?
N5 C21 1.367(4) . ?
N5 C25 1.376(4) . ?
C1 C2 1.394(5) . ?
C1 C6 1.400(5) . ?
C2 C3 1.388(5) . ?
C3 C4 1.388(5) . ?
C4 C5 1.378(5) . ?
C5 C6 1.388(5) . ?
C7 C8 1.373(4) . ?
C8 C9 1.390(5) . ?
C9 C10 1.370(5) . ?
C9 C12 1.502(4) . ?
C10 C11 1.398(4) . ?
C13 C14 1.469(4) . ?
C14 C15 1.386(4) . ?
C14 C17 1.379(4) . ?
C15 C16 1.477(4) . ?
C15 C20 1.387(4) . ?
C17 C18 1.384(5) . ?
C18 C19 1.387(5) . ?
C19 C20 1.399(5) . ?
C21 C22 1.402(4) . ?
C22 C23 1.367(5) . ?
C23 C24 1.395(5) . ?
C23 C26 1.501(5) . ?
C24 C25 1.365(5) . ?
C1S C2S 1.459(6) . ?
C1S O1S 1.405(7) . ?
C1S O1SB 1.491(14) . ?
C2S C3S 1.488(6) . ?
C3S C4S 1.459(8) . ?
C3S C4SB 1.44(2) . ?
O1S C4S 1.415(8) . ?
O1SB C4SB 1.383(17) . ?
